data_7215325
loop_
_publ_author_name
'Ma, Ji-Cheng'
'Liu, Ying-Ying'
'Yang, Jin'
'Liu, Yun-Yu'
'Ma, Jian-Fang'

_publ_section_title
;
 A series of lanthanide-transition metal coordination polymers with mixed
 ligands: syntheses, structures, photoluminescence and magnetic properties
;
_journal_issue 10
_journal_name_full CrystEngComm
_journal_page_first 3498
_journal_paper_doi 10.1039/c0ce00724b
_journal_volume 13
_journal_year 2011
_chemical_formula_moiety 'C50 H36 N4 O17 Y2 Zn, 2(H2 O)'
_chemical_formula_sum 'C50 H40 N4 O19 Y2 Zn'
_chemical_formula_weight 1244.05
_chemical_name_systematic
;
?
;
_space_group_IT_number 14
_symmetry_cell_setting monoclinic
_symmetry_space_group_name_Hall '-P 2ybc'
_symmetry_space_group_name_H-M 'P 1 21/c 1'
_atom_sites_solution_hydrogens geom
_atom_sites_solution_primary direct
_atom_sites_solution_secondary difmap
_audit_creation_method SHELXL-97
_cell_angle_alpha 90
_cell_angle_beta 93.176(8)
_cell_angle_gamma 90
_cell_formula_units_Z 4
_cell_length_a 14.217(3)
_cell_length_b 13.665(2)
_cell_length_c 25.382(5)
_cell_measurement_temperature 293(2)
_cell_measurement_theta_max 27.5
_cell_measurement_theta_min 3.1
_cell_volume 4923.5(16)
_computing_cell_refinement PROCESS-AUTO
_computing_data_collection 'PROCESS-AUTO(Rigaku, 1998)'
_computing_data_reduction PROCESS-AUTO
_computing_molecular_graphics 'SHELXTL-PLUS (Sheldrick, 1990)'
_computing_publication_material SHELXL-97
_computing_structure_refinement 'SHELXL-97 (Sheldrick, 1997)'
_computing_structure_solution 'SHELXS-97 (Sheldrick, 1997)'
_diffrn_ambient_temperature 293(2)
_diffrn_detector_area_resol_mean 10
_diffrn_measured_fraction_theta_full 0.998
_diffrn_measured_fraction_theta_max 0.994
_diffrn_measurement_device_type 'Rigaku RAXIS-RAPID'
_diffrn_measurement_method '\w scans'
_diffrn_radiation_monochromator graphite
_diffrn_radiation_source 'fine-focus sealed tube'
_diffrn_radiation_type MoK\a
_diffrn_radiation_wavelength 0.71069
_diffrn_reflns_av_R_equivalents 0.0739
_diffrn_reflns_av_sigmaI/netI 0.0654
_diffrn_reflns_limit_h_max 18
_diffrn_reflns_limit_h_min -18
_diffrn_reflns_limit_k_max 16
_diffrn_reflns_limit_k_min -17
_diffrn_reflns_limit_l_max 32
_diffrn_reflns_limit_l_min -30
_diffrn_reflns_number 46182
_diffrn_reflns_theta_full 25.00
_diffrn_reflns_theta_max 27.48
_diffrn_reflns_theta_min 3.09
_exptl_absorpt_coefficient_mu 2.905
_exptl_absorpt_correction_T_max 0.685
_exptl_absorpt_correction_T_min 0.599
_exptl_absorpt_correction_type multi-scan
_exptl_absorpt_process_details
;
Higashi,T (1995) Program for absorption correction.
Rigaku Corporation, Tokyo, Japan.
;
_exptl_crystal_colour green
_exptl_crystal_density_diffrn 1.678
_exptl_crystal_density_method 'not measured'
_exptl_crystal_description block
_exptl_crystal_F_000 2512
_exptl_crystal_size_max 0.2
_exptl_crystal_size_mid 0.15
_exptl_crystal_size_min 0.13
_refine_diff_density_max 1.003
_refine_diff_density_min -0.504
_refine_diff_density_rms 0.088
_refine_ls_extinction_method none
_refine_ls_goodness_of_fit_ref 1.021
_refine_ls_hydrogen_treatment constr
_refine_ls_matrix_type full
_refine_ls_number_parameters 685
_refine_ls_number_reflns 11228
_refine_ls_number_restraints 1
_refine_ls_restrained_S_all 1.021
_refine_ls_R_factor_all 0.0793
_refine_ls_R_factor_gt 0.0439
_refine_ls_shift/su_max 0.002
_refine_ls_shift/su_mean 0.000
_refine_ls_structure_factor_coef Fsqd
_refine_ls_weighting_details 'calc w=1/[\s^2^(Fo^2^)+(0.0401P)^2^+3.0524P] where P=(Fo^2^+2Fc^2^)/3'
_refine_ls_weighting_scheme calc
_refine_ls_wR_factor_gt 0.0866
_refine_ls_wR_factor_ref 0.0975
_reflns_number_gt 7855
_reflns_number_total 11228
_reflns_threshold_expression >2sigma(I)
_cod_data_source_file c0ce00724b.txt
_cod_data_source_block compound2
_cod_original_cell_volume 4923.5(17)
_cod_original_sg_symbol_H-M 'P 21/c'
_cod_database_code 7215325

loop_
_symmetry_equiv_pos_as_xyz
'x, y, z'
'-x, y+1/2, -z+1/2'
'-x, -y, -z'
'x, -y-1/2, z-1/2'

loop_
_atom_site_label
_atom_site_type_symbol
_atom_site_fract_x
_atom_site_fract_y
_atom_site_fract_z
_atom_site_U_iso_or_equiv
_atom_site_adp_type
_atom_site_occupancy
_atom_site_symmetry_multiplicity
_atom_site_calc_flag
_atom_site_refinement_flags
Zn Zn 0.83072(3) 0.65261(3) -0.016021(17) 0.03322(11) Uani 1 1 d .
Y1 Y 1.36215(2) 0.64176(2) 0.321515(12) 0.02082(8) Uani 1 1 d .
Y2 Y 1.34864(2) 0.87689(2) 0.207671(12) 0.02105(8) Uani 1 1 d .
C1 C 1.1140(3) 0.6456(2) 0.20111(13) 0.0273(8) Uani 1 1 d .
C2 C 1.0864(3) 0.5546(3) 0.21925(15) 0.0365(9) Uani 1 1 d .
H2 H 1.1136 0.5295 0.2506 0.044 Uiso 1 1 calc R
C3 C 1.0184(3) 0.5015(3) 0.19051(17) 0.0473(11) Uani 1 1 d .
H3 H 1.0002 0.4404 0.2025 0.057 Uiso 1 1 calc R
C4 C 0.9773(3) 0.5390(3) 0.14407(16) 0.0423(10) Uani 1 1 d D
H4 H 0.9328 0.5023 0.1245 0.051 Uiso 1 1 calc R
C5 C 1.0021(3) 0.6310(3) 0.12663(14) 0.0312(8) Uani 1 1 d .
C6 C 1.0711(3) 0.6833(3) 0.15537(13) 0.0288(8) Uani 1 1 d .
H6 H 1.0888 0.7448 0.1436 0.035 Uiso 1 1 calc R
C7 C 1.1922(3) 0.7016(3) 0.23000(13) 0.0292(8) Uani 1 1 d .
C8 C 0.9535(3) 0.6758(3) 0.07756(15) 0.0398(10) Uani 1 1 d .
C9 C 1.4308(2) 0.9403(2) 0.35949(13) 0.0235(7) Uani 1 1 d .
C10 C 1.4168(3) 0.9725(3) 0.41026(14) 0.0373(10) Uani 1 1 d .
H10 H 1.3834 0.9339 0.4329 0.045 Uiso 1 1 calc R
C11 C 1.4525(3) 1.0619(3) 0.42713(16) 0.0454(11) Uani 1 1 d .
H11 H 1.4437 1.0830 0.4613 0.055 Uiso 1 1 calc R
C12 C 1.5015(3) 1.1202(3) 0.39329(15) 0.0344(9) Uani 1 1 d .
H12 H 1.5238 1.1811 0.4044 0.041 Uiso 1 1 calc R
C13 C 1.5171(2) 1.0876(2) 0.34307(12) 0.0230(7) Uani 1 1 d .
C14 C 1.4819(2) 0.9971(2) 0.32626(12) 0.0228(7) Uani 1 1 d .
H14 H 1.4928 0.9748 0.2925 0.027 Uiso 1 1 calc R
C15 C 1.5705(3) 1.1507(2) 0.30618(13) 0.0257(8) Uani 1 1 d .
C16 C 1.3921(3) 0.8429(2) 0.34193(13) 0.0252(8) Uani 1 1 d .
C17 C 1.2415(3) 0.5263(2) 0.55658(13) 0.0290(8) Uani 1 1 d .
C18 C 1.1549(3) 0.4786(3) 0.55029(14) 0.0348(9) Uani 1 1 d .
H18 H 1.1234 0.4603 0.5799 0.042 Uiso 1 1 calc R
C19 C 1.1154(3) 0.4584(3) 0.50051(15) 0.0390(9) Uani 1 1 d .
H19 H 1.0595 0.4232 0.4966 0.047 Uiso 1 1 calc R
C20 C 1.1599(3) 0.4911(3) 0.45626(14) 0.0340(9) Uani 1 1 d .
H20 H 1.1318 0.4812 0.4227 0.041 Uiso 1 1 calc R
C21 C 1.2459(3) 0.5384(2) 0.46201(13) 0.0268(8) Uani 1 1 d .
C22 C 1.2876(3) 0.5539(2) 0.51202(13) 0.0286(8) Uani 1 1 d .
H22 H 1.3467 0.5830 0.5158 0.034 Uiso 1 1 calc R
C23 C 1.2815(3) 0.5531(2) 0.61029(14) 0.0312(8) Uani 1 1 d .
C24 C 1.2925(3) 0.5747(2) 0.41438(13) 0.0261(8) Uani 1 1 d .
C25 C 1.2812(3) 1.1587(2) 0.26863(13) 0.0256(7) Uani 1 1 d .
C26 C 1.1927(3) 1.1786(3) 0.28531(16) 0.0372(9) Uani 1 1 d .
H26 H 1.1478 1.1290 0.2854 0.045 Uiso 1 1 calc R
C27 C 1.1699(3) 1.2716(3) 0.30192(18) 0.0452(11) Uani 1 1 d .
H27 H 1.1088 1.2859 0.3108 0.054 Uiso 1 1 calc R
C28 C 1.2390(3) 1.3435(2) 0.30529(16) 0.0365(9) Uani 1 1 d .
H28 H 1.2247 1.4053 0.3179 0.044 Uiso 1 1 calc R
C29 C 1.3291(3) 1.3237(2) 0.29000(13) 0.0255(7) Uani 1 1 d .
C30 C 1.3488(3) 1.2319(2) 0.27036(13) 0.0242(7) Uani 1 1 d .
H30 H 1.4081 1.2192 0.2582 0.029 Uiso 1 1 calc R
C31 C 1.3046(3) 1.0580(2) 0.25008(13) 0.0248(7) Uani 1 1 d .
C32 C 1.4053(3) 1.4001(2) 0.29740(13) 0.0254(8) Uani 1 1 d .
C33 C 0.7099(3) 0.7800(3) 0.04956(16) 0.0426(10) Uani 1 1 d .
H33 H 0.7620 0.7789 0.0734 0.051 Uiso 1 1 calc R
C34 C 0.6327(3) 0.8327(3) 0.06201(19) 0.0507(11) Uani 1 1 d .
H34 H 0.6323 0.8665 0.0938 0.061 Uiso 1 1 calc R
C35 C 0.5561(4) 0.8349(3) 0.0270(2) 0.0611(14) Uani 1 1 d .
H35 H 0.5032 0.8713 0.0345 0.073 Uiso 1 1 calc R
C36 C 0.5576(3) 0.7824(4) -0.0197(2) 0.0556(13) Uani 1 1 d .
H36 H 0.5058 0.7824 -0.0437 0.067 Uiso 1 1 calc R
C37 C 0.6377(3) 0.7302(3) -0.02965(16) 0.0403(10) Uani 1 1 d .
C38 C 0.6430(3) 0.6671(3) -0.07879(16) 0.0475(11) Uani 1 1 d .
H38A H 0.6167 0.6030 -0.0722 0.057 Uiso 1 1 calc R
H38B H 0.6058 0.6969 -0.1077 0.057 Uiso 1 1 calc R
C39 C 0.7936(3) 0.4379(3) 0.0091(2) 0.0562(13) Uani 1 1 d .
H39 H 0.8142 0.4555 0.0432 0.067 Uiso 1 1 calc R
C40 C 0.7655(4) 0.3428(3) -0.0004(3) 0.0816(19) Uani 1 1 d .
H40 H 0.7643 0.2976 0.0270 0.098 Uiso 1 1 calc R
C41 C 0.7391(4) 0.3166(4) -0.0515(3) 0.087(2) Uani 1 1 d .
H41 H 0.7218 0.2523 -0.0593 0.104 Uiso 1 1 calc R
C42 C 0.7384(4) 0.3852(4) -0.0909(2) 0.0684(16) Uani 1 1 d .
H42 H 0.7217 0.3678 -0.1256 0.082 Uiso 1 1 calc R
C43 C 0.7627(3) 0.4807(3) -0.07828(18) 0.0492(12) Uani 1 1 d .
C44 C 0.7587(4) 0.5616(4) -0.11857(16) 0.0591(14) Uani 1 1 d .
H44A H 0.8180 0.5645 -0.1357 0.071 Uiso 1 1 calc R
H44B H 0.7092 0.5479 -0.1454 0.071 Uiso 1 1 calc R
C45 C 1.0092(3) 0.7343(4) -0.05770(19) 0.0548(12) Uani 1 1 d .
H45 H 1.0362 0.7130 -0.0255 0.066 Uiso 1 1 calc R
C46 C 1.0656(4) 0.7789(4) -0.0922(2) 0.0688(15) Uani 1 1 d .
H46 H 1.1295 0.7875 -0.0836 0.083 Uiso 1 1 calc R
C47 C 1.0269(4) 0.8110(4) -0.1398(2) 0.0759(17) Uani 1 1 d .
H47 H 1.0637 0.8423 -0.1639 0.091 Uiso 1 1 calc R
C48 C 0.9329(4) 0.7958(4) -0.15099(19) 0.0674(15) Uani 1 1 d .
H48 H 0.9054 0.8157 -0.1833 0.081 Uiso 1 1 calc R
C49 C 0.8790(3) 0.7514(3) -0.11472(17) 0.0483(11) Uani 1 1 d .
C50 C 0.7737(3) 0.7390(4) -0.12344(18) 0.0605(14) Uani 1 1 d .
H50A H 0.7423 0.7981 -0.1125 0.073 Uiso 1 1 calc R
H50B H 0.7579 0.7291 -0.1607 0.073 Uiso 1 1 calc R
N1 N 0.7139(2) 0.7298(2) 0.00431(13) 0.0362(7) Uani 1 1 d .
N2 N 0.7924(2) 0.5064(2) -0.02899(14) 0.0438(9) Uani 1 1 d .
N3 N 0.9168(2) 0.7196(2) -0.06798(13) 0.0407(8) Uani 1 1 d .
N4 N 0.7407(2) 0.6561(3) -0.09371(13) 0.0447(9) Uani 1 1 d .
O1 O 1.2294(2) 0.6624(2) 0.27079(10) 0.0428(7) Uani 1 1 d .
O2 O 1.21621(19) 0.78188(18) 0.21202(10) 0.0383(6) Uani 1 1 d .
O3 O 0.9038(2) 0.6174(2) 0.04862(11) 0.0509(8) Uani 1 1 d .
O4 O 0.9628(3) 0.7634(2) 0.06870(13) 0.0674(10) Uani 1 1 d .
O5 O 1.39147(17) 0.81747(15) 0.29359(8) 0.0263(5) Uani 1 1 d .
O6 O 1.3634(2) 0.78470(17) 0.37561(9) 0.0416(7) Uani 1 1 d .
O7 O 1.5752(2) 1.12259(18) 0.25958(10) 0.0415(7) Uani 1 1 d .
O8 O 1.60609(19) 1.22826(16) 0.32456(10) 0.0363(6) Uani 1 1 d .
O9 O 1.37999(19) 0.58925(18) 0.41552(9) 0.0334(6) Uani 1 1 d .
O10 O 1.24080(18) 0.59145(19) 0.37303(9) 0.0344(6) Uani 1 1 d .
O11 O 1.3651(2) 0.5835(2) 0.61641(10) 0.0503(8) Uani 1 1 d .
O12 O 1.2308(2) 0.5466(2) 0.64894(10) 0.0419(7) Uani 1 1 d .
O13 O 1.37273(18) 1.04777(16) 0.21973(10) 0.0314(6) Uani 1 1 d .
O14 O 1.25960(19) 0.98484(16) 0.26360(9) 0.0323(6) Uani 1 1 d .
O15 O 1.48771(18) 1.37843(16) 0.28716(10) 0.0321(6) Uani 1 1 d .
O16 O 1.3815(2) 1.48055(17) 0.31565(11) 0.0424(7) Uani 1 1 d .
OW1 O 1.52677(18) 0.64096(18) 0.34710(10) 0.0356(6) Uani 1 1 d .
OW2 O 0.8239(16) 0.3795(16) 0.1542(11) 0.673(18) Uani 1 1 d D
OW3 O 0.9878(4) 0.4292(4) 0.3501(2) 0.136(2) Uani 1 1 d .

loop_
_atom_site_aniso_label
_atom_site_aniso_U_11
_atom_site_aniso_U_22
_atom_site_aniso_U_33
_atom_site_aniso_U_23
_atom_site_aniso_U_13
_atom_site_aniso_U_12
Zn 0.0275(3) 0.0417(2) 0.0294(2) -0.00147(19) -0.00788(18) -0.00397(18)
Y1 0.02721(19) 0.01690(15) 0.01823(15) -0.00215(12) 0.00008(13) -0.00178(12)
Y2 0.02909(19) 0.01589(14) 0.01790(15) -0.00028(12) -0.00113(13) 0.00132(13)
C1 0.027(2) 0.0288(18) 0.0254(17) -0.0019(15) -0.0027(15) 0.0002(14)
C2 0.040(2) 0.0319(19) 0.036(2) 0.0070(16) -0.0106(18) -0.0032(17)
C3 0.055(3) 0.032(2) 0.053(3) 0.0090(19) -0.017(2) -0.0131(19)
C4 0.044(3) 0.035(2) 0.045(2) -0.0044(18) -0.018(2) -0.0069(18)
C5 0.029(2) 0.0354(19) 0.0288(18) -0.0025(16) -0.0056(16) 0.0027(16)
C6 0.027(2) 0.0279(18) 0.0313(19) 0.0016(15) -0.0012(16) -0.0008(14)
C7 0.026(2) 0.036(2) 0.0255(18) -0.0016(16) -0.0019(15) 0.0025(15)
C8 0.033(2) 0.052(3) 0.034(2) -0.0010(19) -0.0068(18) 0.0052(19)
C9 0.028(2) 0.0202(16) 0.0222(17) 0.0000(13) -0.0007(14) -0.0001(13)
C10 0.056(3) 0.0306(19) 0.0268(19) -0.0045(16) 0.0129(18) -0.0092(18)
C11 0.067(3) 0.040(2) 0.032(2) -0.0156(18) 0.023(2) -0.018(2)
C12 0.042(2) 0.0261(18) 0.036(2) -0.0107(16) 0.0102(18) -0.0094(16)
C13 0.029(2) 0.0197(15) 0.0205(16) 0.0010(13) -0.0018(14) -0.0013(13)
C14 0.028(2) 0.0223(16) 0.0180(16) -0.0012(13) -0.0019(14) -0.0018(13)
C15 0.027(2) 0.0246(17) 0.0252(18) 0.0089(14) -0.0011(15) 0.0005(14)
C16 0.033(2) 0.0168(15) 0.0260(17) -0.0009(14) -0.0003(15) -0.0014(14)
C17 0.035(2) 0.0282(17) 0.0237(18) -0.0024(15) 0.0030(16) -0.0071(15)
C18 0.039(2) 0.041(2) 0.0245(18) -0.0003(16) 0.0089(17) -0.0105(18)
C19 0.030(2) 0.049(2) 0.037(2) -0.0016(19) -0.0004(18) -0.0148(18)
C20 0.034(2) 0.045(2) 0.0226(18) -0.0039(16) -0.0008(16) -0.0072(17)
C21 0.032(2) 0.0248(17) 0.0233(17) -0.0004(14) 0.0036(15) -0.0029(15)
C22 0.034(2) 0.0278(17) 0.0240(18) -0.0007(14) 0.0001(16) -0.0083(15)
C23 0.043(3) 0.0288(18) 0.0215(18) 0.0007(15) -0.0012(17) -0.0044(16)
C24 0.037(2) 0.0208(16) 0.0203(17) -0.0020(14) 0.0012(16) -0.0016(15)
C25 0.029(2) 0.0218(16) 0.0267(18) -0.0020(14) 0.0034(15) 0.0011(14)
C26 0.034(2) 0.0292(18) 0.050(2) -0.0075(18) 0.0127(19) -0.0087(16)
C27 0.030(2) 0.037(2) 0.070(3) -0.011(2) 0.017(2) -0.0009(17)
C28 0.034(2) 0.0223(17) 0.054(2) -0.0100(17) 0.0105(19) 0.0036(15)
C29 0.030(2) 0.0197(16) 0.0271(18) 0.0009(14) 0.0041(15) 0.0006(14)
C30 0.026(2) 0.0227(16) 0.0244(17) -0.0016(14) 0.0047(15) 0.0015(14)
C31 0.031(2) 0.0195(16) 0.0235(17) -0.0012(14) -0.0032(15) 0.0007(14)
C32 0.034(2) 0.0190(16) 0.0230(17) 0.0036(14) 0.0015(15) -0.0009(14)
C33 0.042(3) 0.040(2) 0.045(2) 0.0003(19) 0.000(2) 0.0008(19)
C34 0.052(3) 0.043(2) 0.059(3) -0.001(2) 0.013(2) 0.004(2)
C35 0.041(3) 0.059(3) 0.085(4) 0.014(3) 0.016(3) 0.018(2)
C36 0.029(3) 0.067(3) 0.069(3) 0.029(3) -0.004(2) 0.007(2)
C37 0.029(2) 0.048(2) 0.043(2) 0.0167(19) -0.0069(19) -0.0047(18)
C38 0.029(2) 0.068(3) 0.043(2) 0.009(2) -0.0151(19) -0.011(2)
C39 0.049(3) 0.042(2) 0.076(3) 0.001(2) -0.013(3) 0.002(2)
C40 0.061(4) 0.039(3) 0.142(6) 0.004(3) -0.020(4) 0.003(2)
C41 0.058(4) 0.044(3) 0.154(7) -0.037(4) -0.021(4) 0.006(3)
C42 0.044(3) 0.066(3) 0.094(4) -0.043(3) -0.007(3) 0.006(3)
C43 0.025(2) 0.067(3) 0.055(3) -0.031(2) 0.000(2) -0.001(2)
C44 0.047(3) 0.100(4) 0.030(2) -0.020(2) -0.002(2) -0.014(3)
C45 0.036(3) 0.075(3) 0.053(3) 0.009(2) -0.001(2) -0.011(2)
C46 0.040(3) 0.098(4) 0.069(4) 0.010(3) 0.006(3) -0.024(3)
C47 0.062(4) 0.097(4) 0.070(4) 0.017(3) 0.014(3) -0.030(3)
C48 0.079(4) 0.082(4) 0.041(3) 0.018(3) -0.001(3) -0.025(3)
C49 0.043(3) 0.061(3) 0.040(2) 0.006(2) -0.003(2) -0.014(2)
C50 0.044(3) 0.096(4) 0.040(3) 0.023(3) -0.010(2) -0.008(3)
N1 0.0282(19) 0.0424(18) 0.0375(18) 0.0046(15) -0.0023(15) -0.0008(14)
N2 0.039(2) 0.0432(19) 0.048(2) -0.0130(17) -0.0088(17) 0.0006(16)
N3 0.033(2) 0.051(2) 0.0375(18) 0.0013(16) -0.0010(15) -0.0074(16)
N4 0.035(2) 0.068(2) 0.0307(18) 0.0004(17) -0.0073(15) -0.0108(17)
O1 0.0391(17) 0.0552(17) 0.0324(14) 0.0119(13) -0.0135(13) -0.0108(13)
O2 0.0350(17) 0.0315(14) 0.0468(16) 0.0029(12) -0.0123(13) -0.0070(11)
O3 0.049(2) 0.0588(18) 0.0416(16) -0.0019(14) -0.0231(15) -0.0037(15)
O4 0.090(3) 0.0493(19) 0.058(2) 0.0138(16) -0.0385(19) -0.0046(18)
O5 0.0346(15) 0.0234(11) 0.0204(12) -0.0024(10) -0.0027(10) -0.0035(10)
O6 0.078(2) 0.0221(12) 0.0259(13) -0.0026(11) 0.0161(14) -0.0138(13)
O7 0.057(2) 0.0404(15) 0.0286(14) 0.0026(12) 0.0117(13) -0.0132(13)
O8 0.0490(18) 0.0235(12) 0.0354(14) 0.0094(11) -0.0076(13) -0.0117(11)
O9 0.0322(16) 0.0393(14) 0.0285(13) 0.0047(11) -0.0002(11) -0.0111(12)
O10 0.0309(16) 0.0480(15) 0.0243(13) 0.0079(11) 0.0016(11) 0.0024(12)
O11 0.053(2) 0.074(2) 0.0241(14) -0.0073(14) 0.0036(13) -0.0314(16)
O12 0.0430(18) 0.0589(18) 0.0239(13) -0.0075(12) 0.0018(13) -0.0106(14)
O13 0.0351(16) 0.0212(12) 0.0389(15) -0.0034(10) 0.0106(12) -0.0006(10)
O14 0.0439(17) 0.0217(12) 0.0321(14) -0.0032(10) 0.0095(12) -0.0058(11)
O15 0.0303(16) 0.0269(12) 0.0391(14) 0.0004(11) 0.0024(12) -0.0050(11)
O16 0.054(2) 0.0175(12) 0.0569(18) -0.0078(12) 0.0152(15) -0.0052(11)
OW1 0.0276(15) 0.0445(15) 0.0345(14) -0.0074(12) 0.0014(11) -0.0050(11)
OW2 0.69(5) 0.64(4) 0.71(4) 0.07(3) 0.13(4) -0.13(3)
OW3 0.102(4) 0.099(3) 0.212(6) -0.034(4) 0.044(4) -0.023(3)

loop_
_atom_type_symbol
_atom_type_description
_atom_type_scat_dispersion_real
_atom_type_scat_dispersion_imag
_atom_type_scat_source
C C 0.0033 0.0016 'International Tables Vol C Tables 4.2.6.8 and 6.1.1.4'
H H 0.0000 0.0000 'International Tables Vol C Tables 4.2.6.8 and 6.1.1.4'
N N 0.0061 0.0033 'International Tables Vol C Tables 4.2.6.8 and 6.1.1.4'
O O 0.0106 0.0060 'International Tables Vol C Tables 4.2.6.8 and 6.1.1.4'
Zn Zn 0.2839 1.4301 'International Tables Vol C Tables 4.2.6.8 and 6.1.1.4'
Y Y -2.7962 3.5667 'International Tables Vol C Tables 4.2.6.8 and 6.1.1.4'

loop_
_geom_angle_atom_site_label_1
_geom_angle_atom_site_label_2
_geom_angle_atom_site_label_3
_geom_angle
_geom_angle_site_symmetry_1
_geom_angle_site_symmetry_3
O3 Zn N1 108.36(13) . .
O3 Zn N3 109.85(14) . .
N1 Zn N3 116.67(13) . .
O3 Zn N2 91.07(13) . .
N1 Zn N2 108.81(13) . .
N3 Zn N2 118.79(14) . .
O3 Zn N4 166.91(13) . .
N1 Zn N4 77.60(13) . .
N3 Zn N4 76.30(13) . .
N2 Zn N4 75.90(13) . .
O16 Y1 O1 100.92(11) 1_545 .
O16 Y1 O7 76.84(9) 1_545 2_845
O1 Y1 O7 81.73(10) . 2_845
O16 Y1 O10 80.98(9) 1_545 .
O1 Y1 O10 74.52(9) . .
O7 Y1 O10 143.59(10) 2_845 .
O16 Y1 O6 148.35(10) 1_545 .
O1 Y1 O6 101.90(10) . .
O7 Y1 O6 128.05(9) 2_845 .
O10 Y1 O6 84.29(9) . .
O16 Y1 OW1 83.74(10) 1_545 .
O1 Y1 OW1 159.27(9) . .
O7 Y1 OW1 79.69(10) 2_845 .
O10 Y1 OW1 126.20(9) . .
O6 Y1 OW1 82.64(10) . .
O16 Y1 O9 76.86(9) 1_545 .
O1 Y1 O9 128.61(9) . .
O7 Y1 O9 143.08(9) 2_845 .
O10 Y1 O9 54.24(9) . .
O6 Y1 O9 71.80(8) . .
OW1 Y1 O9 72.10(9) . .
O16 Y1 O5 153.18(9) 1_545 .
O1 Y1 O5 82.35(9) . .
O7 Y1 O5 77.34(8) 2_845 .
O10 Y1 O5 125.01(8) . .
O6 Y1 O5 52.55(7) . .
OW1 Y1 O5 84.67(8) . .
O9 Y1 O5 121.94(7) . .
O16 Y1 C24 77.32(10) 1_545 .
O1 Y1 C24 101.63(11) . .
O7 Y1 C24 154.10(9) 2_845 .
O10 Y1 C24 27.16(10) . .
O6 Y1 C24 76.82(9) . .
OW1 Y1 C24 99.10(10) . .
O9 Y1 C24 27.08(9) . .
O5 Y1 C24 128.49(8) . .
O16 Y1 C16 163.18(11) 1_545 .
O1 Y1 C16 95.52(10) . .
O7 Y1 C16 102.29(10) 2_845 .
O10 Y1 C16 107.07(10) . .
O6 Y1 C16 26.12(9) . .
OW1 Y1 C16 79.60(9) . .
O9 Y1 C16 95.64(9) . .
O5 Y1 C16 26.82(8) . .
C24 Y1 C16 102.92(9) . .
O2 Y2 O8 76.32(10) . 2_845
O2 Y2 O15 145.51(9) . 2_845
O8 Y2 O15 74.24(9) 2_845 2_845
O2 Y2 O5 86.09(9) . .
O8 Y2 O5 87.83(8) 2_845 .
O15 Y2 O5 75.29(9) 2_845 .
O2 Y2 O13 131.47(9) . .
O8 Y2 O13 150.91(9) 2_845 .
O15 Y2 O13 81.21(8) 2_845 .
O5 Y2 O13 100.94(8) . .
O2 Y2 O11 107.34(11) . 4_575
O8 Y2 O11 79.13(9) 2_845 4_575
O15 Y2 O11 84.34(10) 2_845 4_575
O5 Y2 O11 158.21(9) . 4_575
O13 Y2 O11 83.21(10) . 4_575
O2 Y2 O12 74.44(9) . 4_575
O8 Y2 O12 111.17(9) 2_845 4_575
O15 Y2 O12 133.52(9) 2_845 4_575
O5 Y2 O12 147.97(9) . 4_575
O13 Y2 O12 75.21(9) . 4_575
O11 Y2 O12 53.81(9) 4_575 4_575
O2 Y2 O14 82.01(9) . .
O8 Y2 O14 154.72(9) 2_845 .
O15 Y2 O14 120.68(9) 2_845 .
O5 Y2 O14 77.76(8) . .
O13 Y2 O14 53.77(8) . .
O11 Y2 O14 120.30(9) 4_575 .
O12 Y2 O14 74.58(9) 4_575 .
O2 Y2 C23 89.73(11) . 4_575
O8 Y2 C23 94.43(9) 2_845 4_575
O15 Y2 C23 109.99(11) 2_845 4_575
O5 Y2 C23 174.64(11) . 4_575
O13 Y2 C23 79.37(9) . 4_575
O11 Y2 C23 27.05(10) 4_575 4_575
O12 Y2 C23 26.84(10) 4_575 4_575
O14 Y2 C23 98.36(10) . 4_575
O2 Y2 C31 106.35(10) . .
O8 Y2 C31 176.47(10) 2_845 .
O15 Y2 C31 102.49(9) 2_845 .
O5 Y2 C31 90.04(9) . .
O13 Y2 C31 27.25(9) . .
O11 Y2 C31 102.03(10) 4_575 .
O12 Y2 C31 71.99(9) 4_575 .
O14 Y2 C31 26.55(9) . .
C23 Y2 C31 87.93(10) 4_575 .
C6 C1 C2 119.5(3) . .
C6 C1 C7 120.0(3) . .
C2 C1 C7 120.5(3) . .
C3 C2 C1 119.8(3) . .
C3 C2 H2 120.1 . .
C1 C2 H2 120.1 . .
C4 C3 C2 120.2(4) . .
C4 C3 H3 119.9 . .
C2 C3 H3 119.9 . .
C3 C4 C5 120.4(3) . .
C3 C4 H4 119.8 . .
C5 C4 H4 119.8 . .
C4 C5 C6 119.0(3) . .
C4 C5 C8 121.0(3) . .
C6 C5 C8 120.0(3) . .
C1 C6 C5 121.1(3) . .
C1 C6 H6 119.5 . .
C5 C6 H6 119.5 . .
O2 C7 O1 124.5(3) . .
O2 C7 C1 118.6(3) . .
O1 C7 C1 116.8(3) . .
O4 C8 O3 124.7(4) . .
O4 C8 C5 119.7(4) . .
O3 C8 C5 115.7(4) . .
C14 C9 C10 119.8(3) . .
C14 C9 C16 121.0(3) . .
C10 C9 C16 119.3(3) . .
C11 C10 C9 120.0(3) . .
C11 C10 H10 120.0 . .
C9 C10 H10 120.0 . .
C10 C11 C12 120.3(3) . .
C10 C11 H11 119.9 . .
C12 C11 H11 119.9 . .
C13 C12 C11 119.9(3) . .
C13 C12 H12 120.0 . .
C11 C12 H12 120.0 . .
C12 C13 C14 119.8(3) . .
C12 C13 C15 120.0(3) . .
C14 C13 C15 120.2(3) . .
C9 C14 C13 120.3(3) . .
C9 C14 H14 119.9 . .
C13 C14 H14 119.9 . .
O7 C15 O8 124.8(3) . .
O7 C15 C13 117.8(3) . .
O8 C15 C13 117.3(3) . .
O6 C16 O5 119.9(3) . .
O6 C16 C9 119.3(3) . .
O5 C16 C9 120.7(3) . .
O6 C16 Y1 57.03(16) . .
O5 C16 Y1 64.23(15) . .
C9 C16 Y1 165.4(2) . .
C22 C17 C18 119.1(3) . .
C22 C17 C23 120.3(3) . .
C18 C17 C23 120.5(3) . .
C19 C18 C17 120.6(3) . .
C19 C18 H18 119.7 . .
C17 C18 H18 119.7 . .
C18 C19 C20 119.6(4) . .
C18 C19 H19 120.2 . .
C20 C19 H19 120.2 . .
C21 C20 C19 120.2(3) . .
C21 C20 H20 119.9 . .
C19 C20 H20 119.9 . .
C20 C21 C22 119.9(3) . .
C20 C21 C24 119.9(3) . .
C22 C21 C24 120.2(3) . .
C21 C22 C17 120.4(3) . .
C21 C22 H22 119.8 . .
C17 C22 H22 119.8 . .
O12 C23 O11 120.4(3) . .
O12 C23 C17 119.5(3) . .
O11 C23 C17 120.1(3) . .
O12 C23 Y2 60.66(19) . 4_576
O11 C23 Y2 60.01(18) . 4_576
C17 C23 Y2 173.8(2) . 4_576
O9 C24 O10 121.2(3) . .
O9 C24 C21 121.0(3) . .
O10 C24 C21 117.8(3) . .
O9 C24 Y1 64.33(18) . .
O10 C24 Y1 56.84(17) . .
C21 C24 Y1 174.6(3) . .
C26 C25 C30 119.5(3) . .
C26 C25 C31 120.0(3) . .
C30 C25 C31 120.5(3) . .
C25 C26 C27 120.6(3) . .
C25 C26 H26 119.7 . .
C27 C26 H26 119.7 . .
C26 C27 C28 119.5(4) . .
C26 C27 H27 120.3 . .
C28 C27 H27 120.3 . .
C29 C28 C27 120.4(3) . .
C29 C28 H28 119.8 . .
C27 C28 H28 119.8 . .
C30 C29 C28 119.1(3) . .
C30 C29 C32 120.9(3) . .
C28 C29 C32 119.9(3) . .
C29 C30 C25 120.8(3) . .
C29 C30 H30 119.6 . .
C25 C30 H30 119.6 . .
O14 C31 O13 119.7(3) . .
O14 C31 C25 121.7(3) . .
O13 C31 C25 118.6(3) . .
O14 C31 Y2 61.47(17) . .
O13 C31 Y2 58.35(15) . .
C25 C31 Y2 175.5(2) . .
O16 C32 O15 124.3(3) . .
O16 C32 C29 116.6(3) . .
O15 C32 C29 119.1(3) . .
N1 C33 C34 122.7(4) . .
N1 C33 H33 118.6 . .
C34 C33 H33 118.6 . .
C33 C34 C35 118.9(5) . .
C33 C34 H34 120.5 . .
C35 C34 H34 120.5 . .
C34 C35 C36 119.6(4) . .
C34 C35 H35 120.2 . .
C36 C35 H35 120.2 . .
C37 C36 C35 118.5(4) . .
C37 C36 H36 120.8 . .
C35 C36 H36 120.8 . .
N1 C37 C36 121.9(4) . .
N1 C37 C38 116.6(4) . .
C36 C37 C38 121.5(4) . .
N4 C38 C37 111.1(3) . .
N4 C38 H38A 109.4 . .
C37 C38 H38A 109.4 . .
N4 C38 H38B 109.4 . .
C37 C38 H38B 109.4 . .
H38A C38 H38B 108.0 . .
N2 C39 C40 122.7(5) . .
N2 C39 H39 118.6 . .
C40 C39 H39 118.6 . .
C39 C40 C41 118.1(6) . .
C39 C40 H40 121.0 . .
C41 C40 H40 121.0 . .
C42 C41 C40 120.0(5) . .
C42 C41 H41 120.0 . .
C40 C41 H41 120.0 . .
C41 C42 C43 119.1(5) . .
C41 C42 H42 120.5 . .
C43 C42 H42 120.5 . .
N2 C43 C42 121.5(5) . .
N2 C43 C44 116.0(4) . .
C42 C43 C44 122.5(4) . .
N4 C44 C43 110.8(3) . .
N4 C44 H44A 109.5 . .
C43 C44 H44A 109.5 . .
N4 C44 H44B 109.5 . .
C43 C44 H44B 109.5 . .
H44A C44 H44B 108.1 . .
N3 C45 C46 123.1(5) . .
N3 C45 H45 118.4 . .
C46 C45 H45 118.4 . .
C45 C46 C47 119.2(5) . .
C45 C46 H46 120.4 . .
C47 C46 H46 120.4 . .
C48 C47 C46 118.3(5) . .
C48 C47 H47 120.8 . .
C46 C47 H47 120.8 . .
C47 C48 C49 120.3(5) . .
C47 C48 H48 119.9 . .
C49 C48 H48 119.9 . .
N3 C49 C48 121.6(4) . .
N3 C49 C50 115.9(4) . .
C48 C49 C50 122.5(4) . .
N4 C50 C49 110.9(4) . .
N4 C50 H50A 109.5 . .
C49 C50 H50A 109.5 . .
N4 C50 H50B 109.5 . .
C49 C50 H50B 109.5 . .
H50A C50 H50B 108.1 . .
C33 N1 C37 118.3(4) . .
C33 N1 Zn 123.4(3) . .
C37 N1 Zn 118.3(3) . .
C39 N2 C43 118.5(4) . .
C39 N2 Zn 124.0(3) . .
C43 N2 Zn 117.5(3) . .
C45 N3 C49 117.5(4) . .
C45 N3 Zn 123.5(3) . .
C49 N3 Zn 119.0(3) . .
C50 N4 C44 113.2(4) . .
C50 N4 C38 113.0(4) . .
C44 N4 C38 113.1(3) . .
C50 N4 Zn 106.4(3) . .
C44 N4 Zn 104.5(3) . .
C38 N4 Zn 105.8(2) . .
C7 O1 Y1 146.0(3) . .
C7 O2 Y2 139.4(2) . .
C8 O3 Zn 125.7(3) . .
C16 O5 Y2 141.1(2) . .
C16 O5 Y1 88.95(18) . .
Y2 O5 Y1 122.74(9) . .
C16 O6 Y1 96.85(19) . .
C15 O7 Y1 148.8(2) . 2_855
C15 O8 Y2 137.0(2) . 2_855
C24 O9 Y1 88.6(2) . .
C24 O10 Y1 96.0(2) . .
C23 O11 Y2 92.9(2) . 4_576
C23 O12 Y2 92.5(2) . 4_576
C31 O13 Y2 94.40(18) . .
C31 O14 Y2 92.0(2) . .
C32 O15 Y2 159.7(2) . 2_855
C32 O16 Y1 159.1(2) . 1_565

loop_
_geom_bond_atom_site_label_1
_geom_bond_atom_site_label_2
_geom_bond_distance
_geom_bond_site_symmetry_2
Zn O3 1.953(3) .
Zn N1 2.057(3) .
Zn N3 2.062(3) .
Zn N2 2.092(3) .
Zn N4 2.291(3) .
Y1 O16 2.226(2) 1_545
Y1 O1 2.243(3) .
Y1 O7 2.303(2) 2_845
Y1 O10 2.326(3) .
Y1 O6 2.387(2) .
Y1 OW1 2.394(3) .
Y1 O9 2.491(2) .
Y1 O5 2.544(2) .
Y1 C24 2.763(3) .
Y1 C16 2.825(3) .
Y2 O2 2.295(3) .
Y2 O8 2.295(2) 2_845
Y2 O15 2.323(3) 2_845
Y2 O5 2.375(2) .
Y2 O13 2.377(2) .
Y2 O11 2.403(3) 4_575
Y2 O12 2.418(3) 4_575
Y2 O14 2.448(2) .
Y2 C23 2.771(4) 4_575
Y2 C31 2.785(3) .
C1 C6 1.381(5) .
C1 C2 1.390(5) .
C1 C7 1.506(5) .
C2 C3 1.385(5) .
C2 H2 0.9300 .
C3 C4 1.385(5) .
C3 H3 0.9300 .
C4 C5 1.385(5) .
C4 H4 0.9300 .
C5 C6 1.388(5) .
C5 C8 1.520(5) .
C6 H6 0.9300 .
C7 O2 1.244(4) .
C7 O1 1.255(4) .
C8 O4 1.226(5) .
C8 O3 1.272(5) .
C9 C14 1.382(4) .
C9 C10 1.386(5) .
C9 C16 1.499(4) .
C10 C11 1.381(5) .
C10 H10 0.9300 .
C11 C12 1.387(5) .
C11 H11 0.9300 .
C12 C13 1.380(5) .
C12 H12 0.9300 .
C13 C14 1.391(4) .
C13 C15 1.509(4) .
C14 H14 0.9300 .
C15 O7 1.249(4) .
C15 O8 1.253(4) .
C16 O6 1.253(4) .
C16 O5 1.275(4) .
C17 C22 1.390(5) .
C17 C18 1.395(5) .
C17 C23 1.493(5) .
C18 C19 1.382(5) .
C18 H18 0.9300 .
C19 C20 1.393(5) .
C19 H19 0.9300 .
C20 C21 1.383(5) .
C20 H20 0.9300 .
C21 C22 1.387(5) .
C21 C24 1.495(5) .
C22 H22 0.9300 .
C23 O12 1.252(4) .
C23 O11 1.262(5) .
C23 Y2 2.771(4) 4_576
C24 O9 1.258(4) .
C24 O10 1.268(4) .
C25 C26 1.377(5) .
C25 C30 1.387(5) .
C25 C31 1.497(4) .
C26 C27 1.384(5) .
C26 H26 0.9300 .
C27 C28 1.389(5) .
C27 H27 0.9300 .
C28 C29 1.386(5) .
C28 H28 0.9300 .
C29 C30 1.384(4) .
C29 C32 1.509(5) .
C30 H30 0.9300 .
C31 O14 1.245(4) .
C31 O13 1.279(4) .
C32 O16 1.248(4) .
C32 O15 1.249(4) .
C33 N1 1.342(5) .
C33 C34 1.364(6) .
C33 H33 0.9300 .
C34 C35 1.368(7) .
C34 H34 0.9300 .
C35 C36 1.386(7) .
C35 H35 0.9300 .
C36 C37 1.379(6) .
C36 H36 0.9300 .
C37 N1 1.347(5) .
C37 C38 1.522(6) .
C38 N4 1.468(5) .
C38 H38A 0.9700 .
C38 H38B 0.9700 .
C39 N2 1.345(6) .
C39 C40 1.376(6) .
C39 H39 0.9300 .
C40 C41 1.378(8) .
C40 H40 0.9300 .
C41 C42 1.370(8) .
C41 H41 0.9300 .
C42 C43 1.383(6) .
C42 H42 0.9300 .
C43 N2 1.345(5) .
C43 C44 1.505(7) .
C44 N4 1.466(6) .
C44 H44A 0.9700 .
C44 H44B 0.9700 .
C45 N3 1.340(5) .
C45 C46 1.364(6) .
C45 H45 0.9300 .
C46 C47 1.372(7) .
C46 H46 0.9300 .
C47 C48 1.366(7) .
C47 H47 0.9300 .
C48 C49 1.372(6) .
C48 H48 0.9300 .
C49 N3 1.347(5) .
C49 C50 1.511(6) .
C50 N4 1.454(5) .
C50 H50A 0.9700 .
C50 H50B 0.9700 .
O7 Y1 2.303(2) 2_855
O8 Y2 2.295(2) 2_855
O11 Y2 2.403(3) 4_576
O12 Y2 2.418(3) 4_576
O15 Y2 2.323(3) 2_855
O16 Y1 2.226(2) 1_565

loop_
_geom_torsion_atom_site_label_1
_geom_torsion_atom_site_label_2
_geom_torsion_atom_site_label_3
_geom_torsion_atom_site_label_4
_geom_torsion
_geom_torsion_site_symmetry_1
_geom_torsion_site_symmetry_4
C6 C1 C2 C3 1.9(6) . .
C7 C1 C2 C3 -176.1(4) . .
C1 C2 C3 C4 -0.5(7) . .
C2 C3 C4 C5 -1.6(7) . .
C3 C4 C5 C6 2.3(6) . .
C3 C4 C5 C8 -176.2(4) . .
C2 C1 C6 C5 -1.3(5) . .
C7 C1 C6 C5 176.8(3) . .
C4 C5 C6 C1 -0.9(6) . .
C8 C5 C6 C1 177.7(3) . .
C6 C1 C7 O2 0.6(5) . .
C2 C1 C7 O2 178.6(4) . .
C6 C1 C7 O1 -178.7(3) . .
C2 C1 C7 O1 -0.7(5) . .
C4 C5 C8 O4 165.6(4) . .
C6 C5 C8 O4 -12.9(6) . .
C4 C5 C8 O3 -13.4(6) . .
C6 C5 C8 O3 168.1(4) . .
C14 C9 C10 C11 1.1(6) . .
C16 C9 C10 C11 179.7(4) . .
C9 C10 C11 C12 0.7(7) . .
C10 C11 C12 C13 -1.9(7) . .
C11 C12 C13 C14 1.3(6) . .
C11 C12 C13 C15 -179.9(4) . .
C10 C9 C14 C13 -1.7(5) . .
C16 C9 C14 C13 179.7(3) . .
C12 C13 C14 C9 0.5(5) . .
C15 C13 C14 C9 -178.3(3) . .
C12 C13 C15 O7 -173.3(4) . .
C14 C13 C15 O7 5.5(5) . .
C12 C13 C15 O8 6.0(5) . .
C14 C13 C15 O8 -175.2(3) . .
C14 C9 C16 O6 165.5(3) . .
C10 C9 C16 O6 -13.1(5) . .
C14 C9 C16 O5 -11.8(5) . .
C10 C9 C16 O5 169.6(3) . .
C14 C9 C16 Y1 94.2(10) . .
C10 C9 C16 Y1 -84.3(10) . .
O16 Y1 C16 O6 -86.3(4) 1_545 .
O1 Y1 C16 O6 105.9(2) . .
O7 Y1 C16 O6 -171.4(2) 2_845 .
O10 Y1 C16 O6 30.4(3) . .
OW1 Y1 C16 O6 -94.5(2) . .
O9 Y1 C16 O6 -23.9(2) . .
O5 Y1 C16 O6 166.7(4) . .
C24 Y1 C16 O6 2.6(3) . .
O16 Y1 C16 O5 107.0(4) 1_545 .
O1 Y1 C16 O5 -60.8(2) . .
O7 Y1 C16 O5 21.9(2) 2_845 .
O10 Y1 C16 O5 -136.29(19) . .
O6 Y1 C16 O5 -166.7(4) . .
OW1 Y1 C16 O5 98.8(2) . .
O9 Y1 C16 O5 169.4(2) . .
C24 Y1 C16 O5 -164.1(2) . .
O16 Y1 C16 C9 -6.5(12) 1_545 .
O1 Y1 C16 C9 -174.3(9) . .
O7 Y1 C16 C9 -91.6(9) 2_845 .
O10 Y1 C16 C9 110.2(9) . .
O6 Y1 C16 C9 79.8(9) . .
OW1 Y1 C16 C9 -14.7(9) . .
O9 Y1 C16 C9 55.9(10) . .
O5 Y1 C16 C9 -113.5(10) . .
C24 Y1 C16 C9 82.4(10) . .
C22 C17 C18 C19 0.4(6) . .
C23 C17 C18 C19 176.5(4) . .
C17 C18 C19 C20 -3.8(6) . .
C18 C19 C20 C21 3.9(6) . .
C19 C20 C21 C22 -0.5(6) . .
C19 C20 C21 C24 -179.0(3) . .
C20 C21 C22 C17 -2.9(5) . .
C24 C21 C22 C17 175.6(3) . .
C18 C17 C22 C21 3.0(5) . .
C23 C17 C22 C21 -173.2(3) . .
C22 C17 C23 O12 164.9(3) . .
C18 C17 C23 O12 -11.2(5) . .
C22 C17 C23 O11 -13.9(5) . .
C18 C17 C23 O11 170.1(4) . .
C22 C17 C23 Y2 75(3) . 4_576
C18 C17 C23 Y2 -101(3) . 4_576
C20 C21 C24 O9 -157.4(3) . .
C22 C21 C24 O9 24.1(5) . .
C20 C21 C24 O10 23.4(5) . .
C22 C21 C24 O10 -155.2(3) . .
C20 C21 C24 Y1 22(3) . .
C22 C21 C24 Y1 -156(2) . .
O16 Y1 C24 O9 85.9(2) 1_545 .
O1 Y1 C24 O9 -175.39(19) . .
O7 Y1 C24 O9 89.6(3) 2_845 .
O10 Y1 C24 O9 -179.2(3) . .
O6 Y1 C24 O9 -75.7(2) . .
OW1 Y1 C24 O9 4.5(2) . .
O5 Y1 C24 O9 -86.0(2) . .
C16 Y1 C24 O9 -76.9(2) . .
O16 Y1 C24 O10 -95.0(2) 1_545 .
O1 Y1 C24 O10 3.8(2) . .
O7 Y1 C24 O10 -91.3(3) 2_845 .
O6 Y1 C24 O10 103.4(2) . .
OW1 Y1 C24 O10 -176.39(19) . .
O9 Y1 C24 O10 179.2(3) . .
O5 Y1 C24 O10 93.2(2) . .
C16 Y1 C24 O10 102.3(2) . .
O16 Y1 C24 C21 -94(2) 1_545 .
O1 Y1 C24 C21 5(2) . .
O7 Y1 C24 C21 -90(2) 2_845 .
O10 Y1 C24 C21 1(2) . .
O6 Y1 C24 C21 105(2) . .
OW1 Y1 C24 C21 -175(2) . .
O9 Y1 C24 C21 -180(100) . .
O5 Y1 C24 C21 94(2) . .
C16 Y1 C24 C21 104(2) . .
C30 C25 C26 C27 2.3(6) . .
C31 C25 C26 C27 -179.2(4) . .
C25 C26 C27 C28 -4.6(7) . .
C26 C27 C28 C29 2.8(7) . .
C27 C28 C29 C30 1.3(6) . .
C27 C28 C29 C32 -175.7(4) . .
C28 C29 C30 C25 -3.6(5) . .
C32 C29 C30 C25 173.4(3) . .
C26 C25 C30 C29 1.8(5) . .
C31 C25 C30 C29 -176.7(3) . .
C26 C25 C31 O14 -22.5(5) . .
C30 C25 C31 O14 156.0(3) . .
C26 C25 C31 O13 157.7(3) . .
C30 C25 C31 O13 -23.8(5) . .
C26 C25 C31 Y2 111(3) . .
C30 C25 C31 Y2 -70(3) . .
O2 Y2 C31 O14 24.3(2) . .
O8 Y2 C31 O14 -114.5(16) 2_845 .
O15 Y2 C31 O14 -136.5(2) 2_845 .
O5 Y2 C31 O14 -61.6(2) . .
O13 Y2 C31 O14 -176.0(3) . .
O11 Y2 C31 O14 136.7(2) 4_575 .
O12 Y2 C31 O14 91.4(2) 4_575 .
C23 Y2 C31 O14 113.4(2) 4_575 .
O2 Y2 C31 O13 -159.66(19) . .
O8 Y2 C31 O13 61.5(16) 2_845 .
O15 Y2 C31 O13 39.5(2) 2_845 .
O5 Y2 C31 O13 114.4(2) . .
O11 Y2 C31 O13 -47.3(2) 4_575 .
O12 Y2 C31 O13 -92.6(2) 4_575 .
O14 Y2 C31 O13 176.0(3) . .
C23 Y2 C31 O13 -70.6(2) 4_575 .
O2 Y2 C31 C25 -111(3) . .
O8 Y2 C31 C25 110(3) 2_845 .
O15 Y2 C31 C25 88(3) 2_845 .
O5 Y2 C31 C25 163(3) . .
O13 Y2 C31 C25 49(3) . .
O11 Y2 C31 C25 1(3) 4_575 .
O12 Y2 C31 C25 -44(3) 4_575 .
O14 Y2 C31 C25 -135(3) . .
C23 Y2 C31 C25 -22(3) 4_575 .
C30 C29 C32 O16 -179.5(3) . .
C28 C29 C32 O16 -2.6(5) . .
C30 C29 C32 O15 -2.3(5) . .
C28 C29 C32 O15 174.6(3) . .
N1 C33 C34 C35 -0.2(7) . .
C33 C34 C35 C36 1.2(7) . .
C34 C35 C36 C37 -0.8(7) . .
C35 C36 C37 N1 -0.6(6) . .
C35 C36 C37 C38 177.1(4) . .
N1 C37 C38 N4 -28.1(5) . .
C36 C37 C38 N4 154.1(4) . .
N2 C39 C40 C41 2.9(8) . .
C39 C40 C41 C42 -2.1(9) . .
C40 C41 C42 C43 -1.2(8) . .
C41 C42 C43 N2 4.1(7) . .
C41 C42 C43 C44 -176.7(5) . .
N2 C43 C44 N4 -29.3(6) . .
C42 C43 C44 N4 151.4(4) . .
N3 C45 C46 C47 0.2(9) . .
C45 C46 C47 C48 -0.7(9) . .
C46 C47 C48 C49 1.3(9) . .
C47 C48 C49 N3 -1.5(8) . .
C47 C48 C49 C50 175.7(5) . .
N3 C49 C50 N4 -28.3(6) . .
C48 C49 C50 N4 154.3(5) . .
C34 C33 N1 C37 -1.2(6) . .
C34 C33 N1 Zn 178.5(3) . .
C36 C37 N1 C33 1.6(6) . .
C38 C37 N1 C33 -176.2(3) . .
C36 C37 N1 Zn -178.1(3) . .
C38 C37 N1 Zn 4.0(4) . .
O3 Zn N1 C33 24.7(3) . .
N3 Zn N1 C33 -99.9(3) . .
N2 Zn N1 C33 122.3(3) . .
N4 Zn N1 C33 -167.4(3) . .
O3 Zn N1 C37 -155.6(3) . .
N3 Zn N1 C37 79.8(3) . .
N2 Zn N1 C37 -57.9(3) . .
N4 Zn N1 C37 12.3(3) . .
C40 C39 N2 C43 -0.1(7) . .
C40 C39 N2 Zn 178.1(4) . .
C42 C43 N2 C39 -3.4(6) . .
C44 C43 N2 C39 177.2(4) . .
C42 C43 N2 Zn 178.2(3) . .
C44 C43 N2 Zn -1.1(5) . .
O3 Zn N2 C39 21.7(4) . .
N1 Zn N2 C39 -88.1(4) . .
N3 Zn N2 C39 135.2(4) . .
N4 Zn N2 C39 -159.5(4) . .
O3 Zn N2 C43 -160.1(3) . .
N1 Zn N2 C43 90.1(3) . .
N3 Zn N2 C43 -46.6(3) . .
N4 Zn N2 C43 18.8(3) . .
C46 C45 N3 C49 -0.3(7) . .
C46 C45 N3 Zn -179.8(4) . .
C48 C49 N3 C45 1.0(7) . .
C50 C49 N3 C45 -176.4(4) . .
C48 C49 N3 Zn -179.5(4) . .
C50 C49 N3 Zn 3.1(5) . .
O3 Zn N3 C45 0.8(4) . .
N1 Zn N3 C45 124.6(4) . .
N2 Zn N3 C45 -102.0(4) . .
N4 Zn N3 C45 -167.1(4) . .
O3 Zn N3 C49 -178.6(3) . .
N1 Zn N3 C49 -54.8(4) . .
N2 Zn N3 C49 78.6(4) . .
N4 Zn N3 C49 13.5(3) . .
C49 C50 N4 C44 -78.3(5) . .
C49 C50 N4 C38 151.5(4) . .
C49 C50 N4 Zn 35.9(5) . .
C43 C44 N4 C50 156.0(4) . .
C43 C44 N4 C38 -73.9(5) . .
C43 C44 N4 Zn 40.6(4) . .
C37 C38 N4 C50 -81.6(4) . .
C37 C38 N4 C44 148.1(3) . .
C37 C38 N4 Zn 34.4(4) . .
O3 Zn N4 C50 -146.6(6) . .
N1 Zn N4 C50 94.8(3) . .
N3 Zn N4 C50 -26.9(3) . .
N2 Zn N4 C50 -151.8(3) . .
O3 Zn N4 C44 -26.6(7) . .
N1 Zn N4 C44 -145.1(3) . .
N3 Zn N4 C44 93.1(3) . .
N2 Zn N4 C44 -31.8(3) . .
O3 Zn N4 C38 93.0(6) . .
N1 Zn N4 C38 -25.6(3) . .
N3 Zn N4 C38 -147.4(3) . .
N2 Zn N4 C38 87.7(3) . .
O2 C7 O1 Y1 -32.6(7) . .
C1 C7 O1 Y1 146.7(3) . .
O16 Y1 O1 C7 -117.9(4) 1_545 .
O7 Y1 O1 C7 -43.2(4) 2_845 .
O10 Y1 O1 C7 164.7(5) . .
O6 Y1 O1 C7 84.1(5) . .
OW1 Y1 O1 C7 -16.6(6) . .
O9 Y1 O1 C7 160.2(4) . .
O5 Y1 O1 C7 35.1(4) . .
C24 Y1 O1 C7 162.9(4) . .
C16 Y1 O1 C7 58.5(5) . .
O1 C7 O2 Y2 31.1(6) . .
C1 C7 O2 Y2 -148.2(3) . .
O8 Y2 O2 C7 52.8(4) 2_845 .
O15 Y2 O2 C7 20.7(5) 2_845 .
O5 Y2 O2 C7 -36.0(4) . .
O13 Y2 O2 C7 -137.1(4) . .
O11 Y2 O2 C7 126.5(4) 4_575 .
O12 Y2 O2 C7 169.7(4) 4_575 .
O14 Y2 O2 C7 -114.1(4) . .
C23 Y2 O2 C7 147.4(4) 4_575 .
C31 Y2 O2 C7 -124.9(4) . .
O4 C8 O3 Zn -0.3(7) . .
C5 C8 O3 Zn 178.7(3) . .
N1 Zn O3 C8 -73.4(4) . .
N3 Zn O3 C8 55.1(4) . .
N2 Zn O3 C8 176.3(4) . .
N4 Zn O3 C8 171.2(5) . .
O6 C16 O5 Y2 134.2(3) . .
C9 C16 O5 Y2 -48.6(5) . .
Y1 C16 O5 Y2 147.0(3) . .
O6 C16 O5 Y1 -12.9(3) . .
C9 C16 O5 Y1 164.4(3) . .
O2 Y2 O5 C16 -101.3(4) . .
O8 Y2 O5 C16 -177.8(4) 2_845 .
O15 Y2 O5 C16 108.0(4) 2_845 .
O13 Y2 O5 C16 30.2(4) . .
O11 Y2 O5 C16 129.3(4) 4_575 .
O12 Y2 O5 C16 -49.4(4) 4_575 .
O14 Y2 O5 C16 -18.7(3) . .
C23 Y2 O5 C16 -62.6(11) 4_575 .
C31 Y2 O5 C16 5.0(4) . .
O2 Y2 O5 Y1 38.37(12) . .
O8 Y2 O5 Y1 -38.06(13) 2_845 .
O15 Y2 O5 Y1 -112.33(12) 2_845 .
O13 Y2 O5 Y1 169.89(11) . .
O11 Y2 O5 Y1 -91.0(3) 4_575 .
O12 Y2 O5 Y1 90.33(18) 4_575 .
O14 Y2 O5 Y1 121.03(13) . .
C23 Y2 O5 Y1 77.1(10) 4_575 .
C31 Y2 O5 Y1 144.76(13) . .
O16 Y1 O5 C16 -142.2(3) 1_545 .
O1 Y1 O5 C16 118.7(2) . .
O7 Y1 O5 C16 -158.1(2) 2_845 .
O10 Y1 O5 C16 53.8(2) . .
O6 Y1 O5 C16 7.3(2) . .
OW1 Y1 O5 C16 -77.5(2) . .
O9 Y1 O5 C16 -12.4(2) . .
C24 Y1 O5 C16 19.9(2) . .
O16 Y1 O5 Y2 61.8(3) 1_545 .
O1 Y1 O5 Y2 -37.30(12) . .
O7 Y1 O5 Y2 45.89(12) 2_845 .
O10 Y1 O5 Y2 -102.29(13) . .
O6 Y1 O5 Y2 -148.70(17) . .
OW1 Y1 O5 Y2 126.50(12) . .
O9 Y1 O5 Y2 -168.46(10) . .
C24 Y1 O5 Y2 -136.10(13) . .
C16 Y1 O5 Y2 -156.0(3) . .
O5 C16 O6 Y1 13.9(4) . .
C9 C16 O6 Y1 -163.5(3) . .
O16 Y1 O6 C16 146.6(2) 1_545 .
O1 Y1 O6 C16 -78.1(2) . .
O7 Y1 O6 C16 10.7(3) 2_845 .
O10 Y1 O6 C16 -150.9(2) . .
OW1 Y1 O6 C16 81.4(2) . .
O9 Y1 O6 C16 154.9(3) . .
O5 Y1 O6 C16 -7.5(2) . .
C24 Y1 O6 C16 -177.4(3) . .
O8 C15 O7 Y1 9.2(8) . 2_855
C13 C15 O7 Y1 -171.6(3) . 2_855
O7 C15 O8 Y2 23.5(6) . 2_855
C13 C15 O8 Y2 -155.7(3) . 2_855
O10 C24 O9 Y1 -0.8(3) . .
C21 C24 O9 Y1 180.0(3) . .
O16 Y1 O9 C24 -87.8(2) 1_545 .
O1 Y1 O9 C24 5.8(2) . .
O7 Y1 O9 C24 -133.4(2) 2_845 .
O10 Y1 O9 C24 0.48(18) . .
O6 Y1 O9 C24 96.7(2) . .
OW1 Y1 O9 C24 -175.4(2) . .
O5 Y1 O9 C24 113.07(19) . .
C16 Y1 O9 C24 107.5(2) . .
O9 C24 O10 Y1 0.9(3) . .
C21 C24 O10 Y1 -179.9(2) . .
O16 Y1 O10 C24 79.8(2) 1_545 .
O1 Y1 O10 C24 -176.2(2) . .
O7 Y1 O10 C24 132.6(2) 2_845 .
O6 Y1 O10 C24 -72.1(2) . .
OW1 Y1 O10 C24 4.4(2) . .
O9 Y1 O10 C24 -0.47(18) . .
O5 Y1 O10 C24 -107.4(2) . .
C16 Y1 O10 C24 -85.1(2) . .
O12 C23 O11 Y2 -5.9(4) . 4_576
C17 C23 O11 Y2 172.8(3) . 4_576
O11 C23 O12 Y2 5.9(4) . 4_576
C17 C23 O12 Y2 -172.9(3) . 4_576
O14 C31 O13 Y2 4.0(3) . .
C25 C31 O13 Y2 -176.2(3) . .
O2 Y2 O13 C31 26.4(2) . .
O8 Y2 O13 C31 -173.6(2) 2_845 .
O15 Y2 O13 C31 -141.1(2) 2_845 .
O5 Y2 O13 C31 -68.0(2) . .
O11 Y2 O13 C31 133.6(2) 4_575 .
O12 Y2 O13 C31 79.3(2) 4_575 .
O14 Y2 O13 C31 -2.22(18) . .
C23 Y2 O13 C31 106.5(2) 4_575 .
O13 C31 O14 Y2 -3.9(3) . .
C25 C31 O14 Y2 176.3(3) . .
O2 Y2 O14 C31 -156.5(2) . .
O8 Y2 O14 C31 172.5(2) 2_845 .
O15 Y2 O14 C31 51.3(2) 2_845 .
O5 Y2 O14 C31 115.8(2) . .
O13 Y2 O14 C31 2.27(19) . .
O11 Y2 O14 C31 -51.0(2) 4_575 .
O12 Y2 O14 C31 -80.5(2) 4_575 .
C23 Y2 O14 C31 -67.9(2) 4_575 .
O16 C32 O15 Y2 29.5(9) . 2_855
C29 C32 O15 Y2 -147.4(5) . 2_855
O15 C32 O16 Y1 57.7(9) . 1_565
C29 C32 O16 Y1 -125.2(7) . 1_565
